data_2104515
loop_
_publ_author_name
'Marsh, Richard E.'

_publ_section_title
;
 Space groups <i>P</i>1 and <i>Cc</i>: how are they doing?
;
_journal_coeditor_code BK5088
_journal_issue 6
_journal_name_full 'Acta Crystallographica Section B'
_journal_page_first 782
_journal_page_last 783
_journal_paper_doi 10.1107/S0108768109046448
_journal_volume 65
_journal_year 2009
_chemical_formula_moiety 'C43 H49 N5, C H2 Cl2'
_chemical_formula_sum 'C44 H51 Cl2 N5'
_chemical_formula_weight 720.80
_chemical_name_systematic
;
6,6"-bis(1-(2,6-di-isopropylphenylimino)ethyl)-2,2',6',2"-terpyridine 
dichloromethane solvate.
;
_space_group_IT_number 15
_symmetry_cell_setting monoclinic
_symmetry_space_group_name_Hall '-C 2yc'
_symmetry_space_group_name_H-M 'C 1 2/c 1'
_cell_angle_alpha 90.00
_cell_angle_beta 94.489(2)
_cell_angle_gamma 90.00
_cell_formula_units_Z 4
_cell_length_a 20.807(3)
_cell_length_b 11.0120(14)
_cell_length_c 17.781(2)
_cell_volume 4061.6(9)
_diffrn_ambient_temperature 150(2)
_diffrn_radiation_type MoK\a
_diffrn_radiation_wavelength 0.71073
_exptl_crystal_colour colourless
_exptl_crystal_density_diffrn 1.179
_exptl_crystal_description plate
_exptl_crystal_F_000 1536
_cod_data_source_file bk5088.cif
_cod_data_source_block DEJCOL
_cod_depositor_comments
;
The following automatic conversions were performed:
'_symmetry_cell_setting' value 'Monoclinic' changed to 'monoclinic'
according to '/home/saulius/struct/CIF-dictionaries/cif_core.dic'
dictionary named 'cif_core.dic' version 2.4.1 from 2010-06-29.

Automatic conversion script
Id: cif_fix_enum 1527 2010-12-29 10:47:43Z saulius 

The following automatic conversions were performed:

'_symmetry_cell_setting' value 'Monoclinic' changed to 'monoclinic'
according to /home/saulius/struct/CIF-dictionaries/cif_core.dic
dictionary named 'cif_core.dic' version 2.4.1 from 2010-06-29.

Automatic conversion script
Id: cif_fix_values 1715 2011-07-08 13:25:40Z adriana 
;
_cod_original_sg_symbol_H-M C2/c
_cod_database_code 2104515

loop_
_symmetry_equiv_pos_as_xyz
'x, y, z'
'-x, y, 1/2-z'
'x+1/2, y+1/2, z'
'1/2-x, 1/2+y, 1/2-z'
'-x, -y, -z'
'x, -y, z-1/2'
'1/2-x, 1/2-y, -z'
'x+1/2, -y+1/2, z-1/2'

loop_
_atom_site_label
_atom_site_type_symbol
_atom_site_fract_x
_atom_site_fract_y
_atom_site_fract_z
_atom_site_occupancy
N1 N 0.2576 0.4429 0.5152 1
N2 N 0.1297 0.4822 0.6326 1
N3 N 0.0 0.4301 0.75 1
C1 C 0.4271 0.5722 0.6502 1
H1 H 0.4278 0.5511 0.7037 1
H2 H 0.4190 0.6592 0.6440 1
H3 H 0.4687 0.5520 0.6313 1
C2 C 0.3850 0.3648 0.6150 1
H4 H 0.4241 0.3422 0.5914 1
H5 H 0.3483 0.3202 0.5910 1
H6 H 0.3900 0.3448 0.6688 1
C3 C 0.3735 0.5004 0.6058 1
H7 H 0.3322 0.5196 0.6282 1
C4 C 0.3651 0.5343 0.5226 1
C5 C 0.4136 0.5866 0.4842 1
H8 H 0.4538 0.6048 0.5111 1
C6 C 0.4054 0.6127 0.4087 1
H9 H 0.4394 0.6492 0.3840 1
C7 C 0.3476 0.5860 0.3686 1
H10 H 0.3422 0.6053 0.3164 1
C8 C 0.2980 0.5320 0.4025 1
C9 C 0.2350 0.4986 0.3580 1
H11 H 0.2126 0.4384 0.3888 1
C10 C 0.2454 0.4379 0.2828 1
H12 H 0.2621 0.4972 0.2488 1
H13 H 0.2046 0.4060 0.2605 1
H14 H 0.2760 0.3715 0.2907 1
C11 C 0.1907 0.6074 0.3462 1
H15 H 0.1872 0.6484 0.3942 1
H16 H 0.1482 0.5806 0.3262 1
H17 H 0.2082 0.6636 0.3108 1
C12 C 0.3065 0.5072 0.4801 1
C13 C 0.2179 0.4971 0.5542 1
C14 C 0.2156 0.6316 0.5675 1
H18 H 0.2512 0.6708 0.5440 1
H19 H 0.2196 0.6476 0.6218 1
H20 H 0.1746 0.6640 0.5454 1
C15 C 0.1688 0.4221 0.5896 1
C16 C 0.1644 0.2976 0.5778 1
H21 H 0.1930 0.2568 0.5473 1
C17 C 0.1168 0.2347 0.6116 1
H22 H 0.1116 0.1499 0.6035 1
C18 C 0.0770 0.2953 0.6572 1
H23 H 0.0450 0.2530 0.6820 1
C19 C 0.0849 0.4204 0.6662 1
C20 C 0.0417 0.4924 0.7114 1
C21 C 0.0442 0.6190 0.7114 1
H24 H 0.0758 0.6609 0.6854 1
C22 C 0.0 0.6814 0.75 1
H25 H 0.0 0.7676 0.75 1
C23 C -0.0109 0.4259 0.4958 0.5
CL1 CL 0.0498 0.5562 0.4602 0.5
CL2 CL -0.0541 0.4893 0.5508 0.5
H26 H -0.0376 0.3914 0.4524 0.5
H27 H 0.0140 0.3593 0.5217 0.5

loop_
_geom_angle_atom_site_label_1
_geom_angle_atom_site_label_2
_geom_angle_atom_site_label_3
_geom_angle
_geom_angle_site_symmetry_1
_geom_angle_site_symmetry_2
_geom_angle_site_symmetry_3
_geom_angle_publ_flag
C12 N1 C13 121.61 . . . yes
C15 N2 C19 118.86 . . . yes
C20 N3 C20 118.26 . . 2_556 yes
C1 C3 C2 110.43 . . . no
C1 C3 C4 113.40 . . . no
C2 C3 C4 110.54 . . . no
C3 C4 C5 123.19 . . . no
C3 C4 C12 119.72 . . . no
C5 C4 C12 117.02 . . . no
C4 C5 C6 121.98 . . . no
C5 C6 C7 119.85 . . . no
C6 C7 C8 121.37 . . . no
C7 C8 C9 121.57 . . . no
C7 C8 C12 118.37 . . . no
C9 C8 C12 120.06 . . . no
C8 C9 C10 112.71 . . . no
C8 C9 C11 111.74 . . . no
C10 C9 C11 110.57 . . . no
N1 C12 C4 119.10 . . . yes
N1 C12 C8 119.23 . . . yes
C4 C12 C8 121.38 . . . no
N1 C13 C14 125.48 . . . yes
N1 C13 C15 117.85 . . . yes
C14 C13 C15 116.66 . . . no
N2 C15 C13 115.83 . . . yes
N2 C15 C16 122.68 . . . yes
C13 C15 C16 121.49 . . . no
C15 C16 C17 118.00 . . . no
C16 C17 C18 119.82 . . . no
C17 C18 C19 118.39 . . . no
N2 C19 C18 122.21 . . . yes
N2 C19 C20 116.43 . . . yes
C18 C19 C20 121.30 . . . no
N3 C20 C19 116.71 . . . yes
N3 C20 C21 122.58 . . . yes
C19 C20 C21 120.70 . . . no
C20 C21 C22 118.25 . . . no
C21 C22 C21 119.99 . . 2_556 no

loop_
_geom_bond_atom_site_label_1
_geom_bond_atom_site_label_2
_geom_bond_distance
_geom_bond_site_symmetry_1
_geom_bond_site_symmetry_2
_geom_bond_publ_flag
Cl1 C23 2.0445 . . yes
Cl2 C23 1.5458 . . yes
N1 C13 1.2685 . . yes
N1 C12 1.4232 . . yes
N2 C15 1.3349 . . yes
N2 C19 1.3327 . . yes
N3 C20 1.3371 . 2_556 yes
N3 C20 1.3371 . . yes
C1 C3 1.5344 . . no
C2 C3 1.5191 . . no
C3 C4 1.5225 . . no
C4 C12 1.4151 . . no
C4 C5 1.3871 . . no
C5 C6 1.3704 . . no
C6 C7 1.3809 . . no
C7 C8 1.3709 . . no
C8 C12 1.4041 . . no
C8 C9 1.5223 . . no
C9 C11 1.5162 . . no
C9 C10 1.5254 . . no
C13 C14 1.5012 . . no
C13 C15 1.4909 . . no
C15 C16 1.3889 . . no
C16 C17 1.3839 . . no
C17 C18 1.3761 . . no
C18 C19 1.3951 . . no
C19 C20 1.4818 . . no
C20 C21 1.3951 . . no
C21 C22 1.3740 . . no
C1 H3 0.9800 . . no
C1 H1 0.9800 . . no
C1 H2 0.9800 . . no
C2 H6 0.9800 . . no
C2 H4 0.9800 . . no
C2 H5 0.9800 . . no
C3 H7 1.0000 . . no
C5 H8 0.9500 . . no
C6 H9 0.9500 . . no
C7 H10 0.9500 . . no
C9 H11 1.0000 . . no
C10 H14 0.9700 . . no
C10 H13 0.9700 . . no
C10 H12 0.9700 . . no
C11 H15 0.9700 . . no
C11 H16 0.9700 . . no
C11 H17 0.9700 . . no
C14 H18 0.9800 . . no
C14 H20 0.9800 . . no
C14 H19 0.9800 . . no
C16 H21 0.9500 . . no
C17 H22 0.9500 . . no
C18 H23 0.9500 . . no
C21 H24 0.9500 . . no
C22 H25 0.9500 . . no
C23 H26 0.9900 . . no
C23 H27 0.9900 . . no
